data_7237724
loop_
_publ_author_name
'Ben Haj Salah, Maroua'
'Mercier, Nicolas'
'Allain, Magali'
'Zouari, Nabil'
'Botta, Chiara'

_publ_section_title
;
 Dual phosphorescence from the organic and inorganic moieties of 1D hybrid
 perovskites of the Pbn&#x2032;Br4n&#x2032;+2 series (n&#x2032; = 2, 3, 4,
 5)
;
_journal_issue 15
_journal_name_full 'Journal of Materials Chemistry C'
_journal_page_first 4424
_journal_paper_doi 10.1039/C9TC00340A
_journal_volume 7
_journal_year 2019
_chemical_absolute_configuration syn
_chemical_formula_moiety 'Br10 Pb2, 3(C6 H16 N2 O2), 3(O)'
_chemical_formula_sum 'C18 H48 Br10 N6 O9 Pb2'
_chemical_formula_weight 1706.02
_space_group_crystal_system monoclinic
_space_group_IT_number 4
_space_group_name_Hall 'P 2yb'
_space_group_name_H-M_alt 'P 1 21 1'
_atom_sites_solution_hydrogens geom
_audit_creation_method SHELXL-2016/4
_audit_update_record
;
2018-12-20 deposited with the CCDC.	2019-03-06 downloaded from the CCDC.
;
_cell_angle_alpha 90
_cell_angle_beta 91.088(3)
_cell_angle_gamma 90
_cell_formula_units_Z 2
_cell_length_a 8.1393(3)
_cell_length_b 25.2015(9)
_cell_length_c 10.9881(5)
_cell_measurement_reflns_used 3127
_cell_measurement_temperature 150.00(10)
_cell_measurement_theta_max 72.0410
_cell_measurement_theta_min 3.4460
_cell_volume 2253.50(15)
_computing_cell_refinement 'CrysAlisPro 1.171.38.41r (Rigaku OD, 2015)'
_computing_data_collection 'CrysAlisPro 1.171.38.41r (Rigaku OD, 2015)'
_computing_data_reduction 'CrysAlisPro 1.171.38.41r (Rigaku OD, 2015)'
_computing_molecular_graphics 'DIAMOND 3.2k (Crystal Impact GbR, 2014)'
_computing_publication_material 'WinGX publication routines (Farrugia, 1999)'
_computing_structure_refinement 'SHELXL-2016/4 (Sheldrick, 2016)'
_computing_structure_solution 'SHELXL-97 (Sheldrick, 1997)'
_diffrn_ambient_temperature 149.9(3)
_diffrn_detector_area_resol_mean 5.1990
_diffrn_measured_fraction_theta_full 0.995
_diffrn_measured_fraction_theta_max 0.972
_diffrn_measurement_device_type 'SuperNova, Single source at offset, AtlasS2'
_diffrn_measurement_method '\w scans'
_diffrn_radiation_monochromator mirror
_diffrn_radiation_source 'SuperNova(Cu) micro-focus sealed X-ray Source'
_diffrn_radiation_type CuK\a
_diffrn_radiation_wavelength 1.54184
_diffrn_reflns_av_R_equivalents 0.0636
_diffrn_reflns_av_unetI/netI 0.1128
_diffrn_reflns_Laue_measured_fraction_full 0.995
_diffrn_reflns_Laue_measured_fraction_max 0.972
_diffrn_reflns_limit_h_max 8
_diffrn_reflns_limit_h_min -10
_diffrn_reflns_limit_k_max 30
_diffrn_reflns_limit_k_min -30
_diffrn_reflns_limit_l_max 13
_diffrn_reflns_limit_l_min -11
_diffrn_reflns_number 9248
_diffrn_reflns_point_group_measured_fraction_full 0.776
_diffrn_reflns_point_group_measured_fraction_max 0.749
_diffrn_reflns_theta_full 69.000
_diffrn_reflns_theta_max 72.633
_diffrn_reflns_theta_min 3.508
_exptl_absorpt_coefficient_mu 25.119
_exptl_absorpt_correction_T_max 1.000
_exptl_absorpt_correction_T_min 0.81661
_exptl_absorpt_correction_type multi-scan
_exptl_absorpt_process_details
;
CrysAlisPro 1.171.38.41r (Rigaku Oxford Diffraction, 2015)
Empirical absorption correction using spherical harmonics,
 implemented in SCALE3 ABSPACK scaling algorithm.
;
_exptl_crystal_colour yellow
_exptl_crystal_density_diffrn 2.514
_exptl_crystal_description plate
_exptl_crystal_F_000 1568
_refine_diff_density_max 2.190
_refine_diff_density_min -2.268
_refine_diff_density_rms 0.287
_refine_ls_abs_structure_details
;
 Classical Flack method preferred over Parsons because s.u. lower.
;
_refine_ls_abs_structure_Flack -0.023(15)
_refine_ls_extinction_coef 0.00007(5)
_refine_ls_extinction_expression Fc^*^=kFc[1+0.001xFc^2^\l^3^/sin(2\q)]^-1/4^
_refine_ls_extinction_method 'SHELXL-2016/4 (Sheldrick 2016)'
_refine_ls_goodness_of_fit_ref 1.013
_refine_ls_hydrogen_treatment constr
_refine_ls_matrix_type full
_refine_ls_number_parameters 404
_refine_ls_number_reflns 6698
_refine_ls_number_restraints 1
_refine_ls_restrained_S_all 1.013
_refine_ls_R_factor_all 0.0684
_refine_ls_R_factor_gt 0.0576
_refine_ls_shift/su_max 0.000
_refine_ls_shift/su_mean 0.000
_refine_ls_structure_factor_coef Fsqd
_refine_ls_weighting_details 'w=1/[\s^2^(Fo^2^)+(0.0777P)^2^] where P=(Fo^2^+2Fc^2^)/3'
_refine_ls_weighting_scheme calc
_refine_ls_wR_factor_gt 0.1458
_refine_ls_wR_factor_ref 0.1516
_reflns_Friedel_coverage 0.505
_reflns_Friedel_fraction_full 0.546
_reflns_Friedel_fraction_max 0.515
_reflns_number_gt 5742
_reflns_number_total 6698
_reflns_threshold_expression 'I > 2\s(I)'
_cod_data_source_file c9tc00340a2.cif
_cod_data_source_block shelx
_cod_original_sg_symbol_H-M 'P 21'
_cod_database_code 7237724
_shelx_shelxl_version_number 2016/4
_shelx_space_group_comment
;
The symmetry employed for this shelxl refinement is uniquely defined
by the following loop, which should always be used as a source of
symmetry information in preference to the above space-group names.
They are only intended as comments.
;

loop_
_space_group_symop_operation_xyz
'x, y, z'
'-x, y+1/2, -z'

loop_
_atom_site_label
_atom_site_type_symbol
_atom_site_fract_x
_atom_site_fract_y
_atom_site_fract_z
_atom_site_U_iso_or_equiv
_atom_site_adp_type
_atom_site_occupancy
_atom_site_site_symmetry_order
_atom_site_calc_flag
_atom_site_refinement_flags_posn
_atom_site_refinement_flags_adp
C1 C 1.233(4) -0.3206(13) 0.749(3) 0.047(7) Uani 1 1 d . .
H1A H 1.275313 -0.285180 0.734945 0.057 Uiso 1 1 calc R U
H1B H 1.325848 -0.344473 0.759407 0.057 Uiso 1 1 calc R U
C2 C 1.130(4) -0.3209(11) 0.865(3) 0.042(6) Uani 1 1 d . .
H2A H 1.100655 -0.356965 0.886652 0.051 Uiso 1 1 calc R U
H2B H 1.028929 -0.300901 0.851601 0.051 Uiso 1 1 calc R U
C3 C 1.233(4) -0.2952(11) 0.969(3) 0.043(6) Uani 1 1 d . .
H3A H 1.284338 -0.262784 0.940752 0.052 Uiso 1 1 calc R U
H3B H 1.319159 -0.319337 0.996445 0.052 Uiso 1 1 calc R U
C4 C 1.114(3) -0.2828(10) 1.076(2) 0.037(5) Uani 1 1 d . .
H4A H 1.028700 -0.259070 1.045766 0.045 Uiso 1 1 calc R U
H4B H 1.062209 -0.315493 1.100569 0.045 Uiso 1 1 calc R U
C5 C 1.198(4) -0.2577(12) 1.185(2) 0.040(6) Uani 1 1 d . .
H5 H 1.115150 -0.245279 1.242357 0.049 Uiso 1 1 calc R U
C6 C 1.305(3) -0.2106(11) 1.144(2) 0.035(5) Uani 1 1 d . .
C7 C 0.093(3) 0.4032(15) 0.980(3) 0.052(8) Uani 1 1 d . .
H7A H 0.063130 0.366581 0.995815 0.062 Uiso 1 1 calc R U
H7B H -0.006002 0.422655 0.958276 0.062 Uiso 1 1 calc R U
C8 C 0.212(4) 0.4056(16) 0.879(3) 0.053(8) Uani 1 1 d . .
H8A H 0.317349 0.392339 0.907107 0.064 Uiso 1 1 calc R U
H8B H 0.226002 0.442333 0.854480 0.064 Uiso 1 1 calc R U
C9 C 0.155(3) 0.3732(14) 0.767(3) 0.046(6) Uani 1 1 d . .
H9A H 0.123997 0.337757 0.792929 0.056 Uiso 1 1 calc R U
H9B H 0.058538 0.389810 0.730143 0.056 Uiso 1 1 calc R U
C10 C 0.286(3) 0.3699(13) 0.678(3) 0.045(6) Uani 1 1 d . .
H10A H 0.380214 0.353064 0.717095 0.054 Uiso 1 1 calc R U
H10B H 0.317569 0.405632 0.656477 0.054 Uiso 1 1 calc R U
C11 C 0.243(4) 0.3393(11) 0.561(3) 0.042(6) Uani 1 1 d . .
H11 H 0.342494 0.335370 0.513251 0.051 Uiso 1 1 calc R U
C12 C 0.169(4) 0.2835(15) 0.583(3) 0.052(7) Uani 1 1 d . .
C13 C 0.691(3) 0.6417(10) 0.078(2) 0.035(5) Uani 1 1 d . .
C14 C 0.737(4) 0.5828(12) 0.087(2) 0.041(6) Uani 1 1 d . .
H14 H 0.848399 0.581340 0.122150 0.049 Uiso 1 1 calc R U
C15 C 0.744(3) 0.5564(11) -0.035(2) 0.040(6) Uani 1 1 d . .
H15A H 0.769329 0.519133 -0.022637 0.048 Uiso 1 1 calc R U
H15B H 0.832976 0.571999 -0.079951 0.048 Uiso 1 1 calc R U
C16 C 0.584(3) 0.5610(17) -0.111(2) 0.055(9) Uani 1 1 d . .
H16A H 0.509345 0.533467 -0.084705 0.066 Uiso 1 1 calc R U
H16B H 0.533619 0.594903 -0.093127 0.066 Uiso 1 1 calc R U
C17 C 0.602(6) 0.557(2) -0.244(4) 0.081(12) Uani 1 1 d . .
H17A H 0.689893 0.580028 -0.268837 0.097 Uiso 1 1 calc R U
H17B H 0.501390 0.568350 -0.283541 0.097 Uiso 1 1 calc R U
C18 C 0.640(5) 0.5008(15) -0.284(3) 0.062(9) Uani 1 1 d . .
H18A H 0.544512 0.478408 -0.274144 0.075 Uiso 1 1 calc R U
H18B H 0.729563 0.486370 -0.234689 0.075 Uiso 1 1 calc R U
N1 N 1.130(4) -0.3377(13) 0.643(2) 0.059(7) Uani 1 1 d . .
H1C H 1.190038 -0.337521 0.576617 0.089 Uiso 1 1 calc R U
H1D H 1.092442 -0.370332 0.656527 0.089 Uiso 1 1 calc R U
H1E H 1.045710 -0.315502 0.633906 0.089 Uiso 1 1 calc R U
N2 N 1.308(3) -0.2964(10) 1.246(2) 0.048(6) Uani 1 1 d . .
H2C H 1.356839 -0.281242 1.310402 0.071 Uiso 1 1 calc R U
H2D H 1.250440 -0.324329 1.269925 0.071 Uiso 1 1 calc R U
H2E H 1.384553 -0.306909 1.194139 0.071 Uiso 1 1 calc R U
N3 N 0.175(3) 0.4278(12) 1.094(2) 0.050(6) Uani 1 1 d . .
H3C H 0.105663 0.426565 1.155878 0.075 Uiso 1 1 calc R U
H3D H 0.265547 0.409544 1.113974 0.075 Uiso 1 1 calc R U
H3E H 0.201681 0.461347 1.079294 0.075 Uiso 1 1 calc R U
N4 N 0.121(3) 0.3692(11) 0.489(2) 0.049(5) Uani 1 1 d . .
H4C H 0.096662 0.351488 0.420886 0.073 Uiso 1 1 calc R U
H4D H 0.030888 0.373679 0.531905 0.073 Uiso 1 1 calc R U
H4E H 0.162785 0.400796 0.469850 0.073 Uiso 1 1 calc R U
N5 N 0.631(3) 0.5574(8) 0.1743(16) 0.034(4) Uani 1 1 d . .
H5A H 0.633505 0.575484 0.243787 0.051 Uiso 1 1 calc R U
H5B H 0.528135 0.556656 0.144632 0.051 Uiso 1 1 calc R U
H5C H 0.665146 0.524333 0.187820 0.051 Uiso 1 1 calc R U
N6 N 0.688(3) 0.5017(9) -0.4173(18) 0.041(5) Uani 1 1 d . .
H6A H 0.710969 0.468852 -0.441614 0.062 Uiso 1 1 calc R U
H6B H 0.605781 0.514701 -0.462271 0.062 Uiso 1 1 calc R U
H6C H 0.776838 0.522061 -0.425800 0.062 Uiso 1 1 calc R U
O1 O 1.457(3) -0.2115(9) 1.149(2) 0.048(5) Uani 1 1 d . .
O2 O 1.219(2) -0.1719(7) 1.1026(18) 0.043(4) Uani 1 1 d . .
H2 H 1.121429 -0.179473 1.105870 0.064 Uiso 1 1 calc R U
O3 O 0.277(3) 0.2506(11) 0.628(3) 0.068(7) Uani 1 1 d . .
H3 H 0.365637 0.265789 0.636094 0.102 Uiso 1 1 calc R U
O4 O 0.028(3) 0.2742(10) 0.557(3) 0.065(6) Uani 1 1 d . .
O5 O 0.591(3) 0.6599(9) 0.146(2) 0.053(5) Uani 1 1 d . .
O6 O 0.771(3) 0.6659(10) -0.0006(19) 0.052(5) Uani 1 1 d . .
H6 H 0.742890 0.697121 -0.002315 0.078 Uiso 1 1 calc R U
O7 O 0.714(2) 0.7682(8) 0.9946(12) 0.052(5) Uani 1 1 d G .
O8 O 0.302(2) 0.7393(9) 0.4891(16) 0.051(5) Uani 1 1 d G .
O9 O 0.786(2) 0.6776(10) 0.6451(17) 0.067(6) Uani 1 1 d G .
BR1 Br 0.6061(3) -0.04654(10) 0.6323(3) 0.0381(6) Uani 1 1 d . .
BR2 Br 0.5638(4) -0.21319(13) 0.7123(3) 0.0479(7) Uani 1 1 d . .
BR3 Br 0.5274(3) 0.10948(10) 0.5548(2) 0.0346(5) Uani 1 1 d . .
BR4 Br 1.1038(3) -0.02728(10) 0.6869(2) 0.0348(5) Uani 1 1 d . .
BR5 Br 1.0535(3) 0.13982(11) 0.6434(3) 0.0398(6) Uani 1 1 d . .
BR6 Br 0.7788(3) 0.06199(11) 0.8907(2) 0.0404(6) Uani 1 1 d . .
BR7 Br 0.2761(3) -0.12951(12) 0.4294(2) 0.0420(6) Uani 1 1 d . .
BR8 Br 0.8995(5) 0.02622(16) 0.3577(3) 0.0594(9) Uani 1 1 d . .
BR9 Br 0.0374(3) -0.18200(12) 0.7687(3) 0.0473(7) Uani 1 1 d . .
BR11 Br 0.4001(4) -0.08143(12) 0.9534(3) 0.0446(6) Uani 1 1 d . .
PB1 Pb 0.82525(10) 0.04808(3) 0.61880(8) 0.0293(2) Uani 1 1 d . .
PB2 Pb 0.32676(11) -0.12346(3) 0.70490(8) 0.0326(2) Uani 1 1 d . .

loop_
_atom_site_aniso_label
_atom_site_aniso_U_11
_atom_site_aniso_U_22
_atom_site_aniso_U_33
_atom_site_aniso_U_23
_atom_site_aniso_U_13
_atom_site_aniso_U_12
C1 0.045(15) 0.054(17) 0.043(14) -0.009(12) 0.004(11) -0.010(13)
C2 0.048(15) 0.035(13) 0.045(14) -0.012(11) 0.006(11) -0.016(11)
C3 0.053(15) 0.034(14) 0.042(14) 0.019(11) -0.017(11) -0.001(11)
C4 0.033(12) 0.033(12) 0.045(14) -0.003(10) -0.002(10) -0.005(10)
C5 0.042(14) 0.049(15) 0.031(12) 0.003(10) -0.003(10) 0.008(12)
C6 0.022(10) 0.039(13) 0.043(13) -0.005(10) -0.001(9) 0.005(9)
C7 0.034(13) 0.08(2) 0.043(14) -0.019(14) 0.002(11) -0.020(14)
C8 0.045(15) 0.08(2) 0.040(14) -0.016(14) 0.009(12) -0.008(14)
C9 0.040(13) 0.052(16) 0.047(14) -0.012(14) -0.010(11) 0.007(13)
C10 0.024(11) 0.051(16) 0.060(16) 0.008(13) -0.004(10) -0.014(11)
C11 0.044(14) 0.039(13) 0.043(14) 0.005(11) 0.007(11) 0.006(11)
C12 0.039(16) 0.07(2) 0.050(16) 0.010(14) 0.005(12) 0.009(14)
C13 0.029(11) 0.035(12) 0.040(13) -0.003(10) -0.007(10) 0.005(9)
C14 0.051(15) 0.043(14) 0.028(12) 0.002(10) -0.007(10) -0.001(12)
C15 0.046(14) 0.039(14) 0.037(12) -0.003(10) 0.018(10) -0.007(11)
C16 0.038(14) 0.10(3) 0.026(12) -0.004(14) 0.011(10) 0.014(15)
C17 0.09(3) 0.08(3) 0.07(2) 0.00(2) 0.00(2) 0.02(2)
C18 0.06(2) 0.06(2) 0.06(2) -0.003(16) 0.017(16) -0.012(16)
N1 0.070(18) 0.070(18) 0.037(12) -0.011(12) 0.008(12) -0.011(15)
N2 0.060(15) 0.034(11) 0.049(13) 0.012(10) -0.006(11) 0.017(10)
N3 0.044(13) 0.072(17) 0.034(11) -0.023(11) 0.014(9) -0.010(12)
N4 0.055(14) 0.044(13) 0.047(12) -0.006(10) -0.011(10) -0.017(12)
N5 0.053(12) 0.035(11) 0.015(8) 0.000(7) 0.002(7) 0.015(9)
N6 0.050(13) 0.043(13) 0.030(10) -0.016(9) -0.007(9) 0.000(10)
O1 0.041(11) 0.047(11) 0.054(11) -0.005(9) -0.013(8) 0.006(8)
O2 0.035(9) 0.034(9) 0.060(11) 0.016(8) -0.003(8) 0.005(7)
O3 0.040(11) 0.060(14) 0.10(2) -0.004(13) -0.007(11) -0.012(11)
O4 0.052(14) 0.042(12) 0.10(2) 0.010(12) -0.001(12) -0.002(10)
O5 0.050(11) 0.046(11) 0.063(13) 0.000(9) 0.026(10) 0.009(9)
O6 0.052(12) 0.060(13) 0.045(10) -0.008(9) 0.022(9) -0.009(10)
O7 0.057(12) 0.056(13) 0.044(10) 0.009(9) 0.019(9) -0.008(10)
O8 0.031(9) 0.060(13) 0.061(12) -0.011(10) -0.011(8) 0.008(8)
O9 0.072(16) 0.061(15) 0.068(15) -0.008(12) 0.006(12) 0.009(12)
BR1 0.0316(12) 0.0324(12) 0.0503(14) 0.0053(10) 0.0020(10) -0.0042(9)
BR2 0.0403(15) 0.0422(15) 0.0611(18) 0.0093(13) -0.0005(12) 0.0085(11)
BR3 0.0352(12) 0.0317(12) 0.0368(12) -0.0001(9) -0.0053(9) 0.0035(9)
BR4 0.0295(12) 0.0340(13) 0.0410(13) 0.0057(10) -0.0004(9) 0.0049(9)
BR5 0.0387(13) 0.0377(14) 0.0430(14) 0.0081(11) -0.0044(10) -0.0085(10)
BR6 0.0376(13) 0.0495(15) 0.0343(12) -0.0060(10) 0.0042(9) -0.0037(10)
BR7 0.0409(13) 0.0439(14) 0.0412(13) -0.0027(11) -0.0003(10) 0.0013(11)
BR8 0.071(2) 0.070(2) 0.0366(14) -0.0116(13) -0.0080(13) 0.0224(17)
BR9 0.0369(13) 0.0470(16) 0.0580(17) 0.0182(13) -0.0030(11) -0.0087(11)
BR11 0.0415(14) 0.0472(15) 0.0450(14) 0.0077(12) -0.0045(11) -0.0074(11)
PB1 0.0297(4) 0.0247(4) 0.0333(4) 0.0009(3) -0.0006(3) 0.0009(3)
PB2 0.0274(4) 0.0297(4) 0.0406(5) 0.0059(4) -0.0013(3) -0.0011(3)

loop_
_atom_type_symbol
_atom_type_description
_atom_type_scat_dispersion_real
_atom_type_scat_dispersion_imag
_atom_type_scat_source
C C 0.0181 0.0091 'International Tables Vol C Tables 4.2.6.8 and 6.1.1.4'
H H 0.0000 0.0000 'International Tables Vol C Tables 4.2.6.8 and 6.1.1.4'
N N 0.0311 0.0180 'International Tables Vol C Tables 4.2.6.8 and 6.1.1.4'
O O 0.0492 0.0322 'International Tables Vol C Tables 4.2.6.8 and 6.1.1.4'
Br Br -0.6763 1.2805 'International Tables Vol C Tables 4.2.6.8 and 6.1.1.4'
Pb Pb -4.0753 8.5060 'International Tables Vol C Tables 4.2.6.8 and 6.1.1.4'

loop_
_geom_angle_atom_site_label_1
_geom_angle_atom_site_label_2
_geom_angle_atom_site_label_3
_geom_angle
_geom_angle_site_symmetry_1
_geom_angle_site_symmetry_3
N1 C1 C2 110(2) . .
N1 C1 H1A 109.7 . .
C2 C1 H1A 109.7 . .
N1 C1 H1B 109.7 . .
C2 C1 H1B 109.7 . .
H1A C1 H1B 108.2 . .
C1 C2 C3 108(2) . .
C1 C2 H2A 110.1 . .
C3 C2 H2A 110.1 . .
C1 C2 H2B 110.1 . .
C3 C2 H2B 110.1 . .
H2A C2 H2B 108.4 . .
C2 C3 C4 107(2) . .
C2 C3 H3A 110.2 . .
C4 C3 H3A 110.2 . .
C2 C3 H3B 110.2 . .
C4 C3 H3B 110.2 . .
H3A C3 H3B 108.5 . .
C5 C4 C3 114(2) . .
C5 C4 H4A 108.8 . .
C3 C4 H4A 108.8 . .
C5 C4 H4B 108.8 . .
C3 C4 H4B 108.8 . .
H4A C4 H4B 107.7 . .
N2 C5 C4 110(2) . .
N2 C5 C6 107(2) . .
C4 C5 C6 109(2) . .
N2 C5 H5 110.0 . .
C4 C5 H5 110.0 . .
C6 C5 H5 110.0 . .
O1 C6 O2 125(3) . .
O1 C6 C5 123(2) . .
O2 C6 C5 112(2) . .
C8 C7 N3 108(2) . .
C8 C7 H7A 110.0 . .
N3 C7 H7A 110.0 . .
C8 C7 H7B 110.0 . .
N3 C7 H7B 110.0 . .
H7A C7 H7B 108.4 . .
C7 C8 C9 113(3) . .
C7 C8 H8A 109.1 . .
C9 C8 H8A 109.1 . .
C7 C8 H8B 109.1 . .
C9 C8 H8B 109.1 . .
H8A C8 H8B 107.8 . .
C10 C9 C8 110(2) . .
C10 C9 H9A 109.6 . .
C8 C9 H9A 109.6 . .
C10 C9 H9B 109.6 . .
C8 C9 H9B 109.6 . .
H9A C9 H9B 108.1 . .
C9 C10 C11 116(2) . .
C9 C10 H10A 108.4 . .
C11 C10 H10A 108.4 . .
C9 C10 H10B 108.4 . .
C11 C10 H10B 108.4 . .
H10A C10 H10B 107.4 . .
N4 C11 C10 110(2) . .
N4 C11 C12 107(2) . .
C10 C11 C12 114(2) . .
N4 C11 H11 108.7 . .
C10 C11 H11 108.7 . .
C12 C11 H11 108.7 . .
O4 C12 O3 127(3) . .
O4 C12 C11 121(3) . .
O3 C12 C11 112(3) . .
O5 C13 O6 128(3) . .
O5 C13 C14 119(3) . .
O6 C13 C14 113(2) . .
N5 C14 C15 115(2) . .
N5 C14 C13 109(2) . .
C15 C14 C13 113(2) . .
N5 C14 H14 106.4 . .
C15 C14 H14 106.4 . .
C13 C14 H14 106.4 . .
C14 C15 C16 114(2) . .
C14 C15 H15A 108.8 . .
C16 C15 H15A 108.8 . .
C14 C15 H15B 108.8 . .
C16 C15 H15B 108.8 . .
H15A C15 H15B 107.6 . .
C17 C16 C15 116(3) . .
C17 C16 H16A 108.3 . .
C15 C16 H16A 108.3 . .
C17 C16 H16B 108.3 . .
C15 C16 H16B 108.3 . .
H16A C16 H16B 107.4 . .
C16 C17 C18 113(4) . .
C16 C17 H17A 109.0 . .
C18 C17 H17A 109.0 . .
C16 C17 H17B 109.0 . .
C18 C17 H17B 109.0 . .
H17A C17 H17B 107.8 . .
C17 C18 N6 109(3) . .
C17 C18 H18A 109.9 . .
N6 C18 H18A 109.9 . .
C17 C18 H18B 109.9 . .
N6 C18 H18B 109.9 . .
H18A C18 H18B 108.3 . .
C1 N1 H1C 109.5 . .
C1 N1 H1D 109.5 . .
H1C N1 H1D 109.5 . .
C1 N1 H1E 109.5 . .
H1C N1 H1E 109.5 . .
H1D N1 H1E 109.5 . .
C5 N2 H2C 109.5 . .
C5 N2 H2D 109.5 . .
H2C N2 H2D 109.5 . .
C5 N2 H2E 109.5 . .
H2C N2 H2E 109.5 . .
H2D N2 H2E 109.5 . .
C7 N3 H3C 109.5 . .
C7 N3 H3D 109.5 . .
H3C N3 H3D 109.5 . .
C7 N3 H3E 109.5 . .
H3C N3 H3E 109.5 . .
H3D N3 H3E 109.5 . .
C11 N4 H4C 109.5 . .
C11 N4 H4D 109.5 . .
H4C N4 H4D 109.5 . .
C11 N4 H4E 109.5 . .
H4C N4 H4E 109.5 . .
H4D N4 H4E 109.5 . .
C14 N5 H5A 109.5 . .
C14 N5 H5B 109.5 . .
H5A N5 H5B 109.5 . .
C14 N5 H5C 109.5 . .
H5A N5 H5C 109.5 . .
H5B N5 H5C 109.5 . .
C18 N6 H6A 109.5 . .
C18 N6 H6B 109.5 . .
H6A N6 H6B 109.5 . .
C18 N6 H6C 109.5 . .
H6A N6 H6C 109.5 . .
H6B N6 H6C 109.5 . .
C6 O2 H2 109.5 . .
C12 O3 H3 109.5 . .
C13 O6 H6 109.5 . .
PB1 BR1 PB2 162.48(11) . .
PB2 BR4 PB1 163.34(10) 1_655 .
BR3 PB1 BR5 97.06(8) . .
BR3 PB1 BR1 86.65(8) . .
BR5 PB1 BR1 171.74(8) . .
BR3 PB1 BR8 92.75(8) . .
BR5 PB1 BR8 95.33(10) . .
BR1 PB1 BR8 91.84(10) . .
BR3 PB1 BR6 93.26(8) . .
BR5 PB1 BR6 84.86(8) . .
BR1 PB1 BR6 87.58(8) . .
BR8 PB1 BR6 173.92(9) . .
BR3 PB1 BR4 172.77(8) . .
BR5 PB1 BR4 90.09(8) . .
BR1 PB1 BR4 86.12(8) . .
BR8 PB1 BR4 87.58(9) . .
BR6 PB1 BR4 86.34(8) . .
BR9 PB2 BR2 97.88(9) . .
BR9 PB2 BR11 96.30(9) . .
BR2 PB2 BR11 97.28(10) . .
BR9 PB2 BR4 86.23(8) . 1_455
BR2 PB2 BR4 175.73(9) . 1_455
BR11 PB2 BR4 83.38(8) . 1_455
BR9 PB2 BR7 96.91(9) . .
BR2 PB2 BR7 93.71(9) . .
BR11 PB2 BR7 161.48(9) . .
BR4 PB2 BR7 84.59(8) 1_455 .
BR9 PB2 BR1 171.88(9) . .
BR2 PB2 BR1 90.23(8) . .
BR11 PB2 BR1 83.03(8) . .
BR4 PB2 BR1 85.66(8) 1_455 .
BR7 PB2 BR1 82.06(8) . .

loop_
_geom_bond_atom_site_label_1
_geom_bond_atom_site_label_2
_geom_bond_distance
_geom_bond_site_symmetry_2
C1 N1 1.48(4) .
C1 C2 1.54(4) .
C1 H1A 0.9700 .
C1 H1B 0.9700 .
C2 C3 1.55(4) .
C2 H2A 0.9700 .
C2 H2B 0.9700 .
C3 C4 1.56(4) .
C3 H3A 0.9700 .
C3 H3B 0.9700 .
C4 C5 1.51(4) .
C4 H4A 0.9700 .
C4 H4B 0.9700 .
C5 N2 1.48(3) .
C5 C6 1.55(4) .
C5 H5 0.9800 .
C6 O1 1.23(3) .
C6 O2 1.28(3) .
C7 C8 1.49(4) .
C7 N3 1.54(4) .
C7 H7A 0.9700 .
C7 H7B 0.9700 .
C8 C9 1.53(4) .
C8 H8A 0.9700 .
C8 H8B 0.9700 .
C9 C10 1.46(4) .
C9 H9A 0.9700 .
C9 H9B 0.9700 .
C10 C11 1.54(4) .
C10 H10A 0.9700 .
C10 H10B 0.9700 .
C11 N4 1.46(4) .
C11 C12 1.55(5) .
C11 H11 0.9800 .
C12 O4 1.20(4) .
C12 O3 1.30(4) .
C13 O5 1.21(3) .
C13 O6 1.25(3) .
C13 C14 1.53(4) .
C14 N5 1.45(3) .
C14 C15 1.50(4) .
C14 H14 0.9800 .
C15 C16 1.54(4) .
C15 H15A 0.9700 .
C15 H15B 0.9700 .
C16 C17 1.47(5) .
C16 H16A 0.9700 .
C16 H16B 0.9700 .
C17 C18 1.51(6) .
C17 H17A 0.9700 .
C17 H17B 0.9700 .
C18 N6 1.52(4) .
C18 H18A 0.9700 .
C18 H18B 0.9700 .
N1 H1C 0.8900 .
N1 H1D 0.8900 .
N1 H1E 0.8900 .
N2 H2C 0.8900 .
N2 H2D 0.8900 .
N2 H2E 0.8900 .
N3 H3C 0.8900 .
N3 H3D 0.8900 .
N3 H3E 0.8900 .
N4 H4C 0.8900 .
N4 H4D 0.8900 .
N4 H4E 0.8900 .
N5 H5A 0.8900 .
N5 H5B 0.8900 .
N5 H5C 0.8900 .
N6 H6A 0.8900 .
N6 H6B 0.8900 .
N6 H6C 0.8900 .
O2 H2 0.8200 .
O3 H3 0.8200 .
O6 H6 0.8200 .
BR1 PB1 2.983(3) .
BR1 PB2 3.104(3) .
BR2 PB2 2.973(3) .
BR3 PB1 2.950(3) .
BR4 PB2 3.032(3) 1_655
BR4 PB1 3.040(3) .
BR5 PB1 2.975(3) .
BR6 PB1 3.039(3) .
BR7 PB2 3.051(3) .
BR8 PB1 2.994(3) .
BR9 PB2 2.877(3) .
BR11 PB2 2.978(3) .
PB2 BR4 3.032(3) 1_455
